data_2213650
loop_
_publ_author_name
'Thiruvalluvar, A.'
'Balamurugan, S.'
'Manimekalai, A.'
'Selvaraju, K.'
'Maruthavanan, T.'

_publ_section_title <i>N</i>-Benzoyl-<i>r</i>-2,<i>c</i>-6-di-2-furyl-<i>t</i>-3-methylpiperidin-4-one
_journal_coeditor_code AT2288
_journal_issue 6
_journal_name_full 'Acta Crystallographica Section E'
_journal_page_first o2909
_journal_page_last o2909
_journal_paper_doi 10.1107/S1600536807022398
_journal_volume 63
_journal_year 2007
_chemical_formula_iupac 'C21 H19 N O4'
_chemical_formula_moiety 'C21 H19 N O4'
_chemical_formula_structural 'C21 H19 N O4'
_chemical_formula_sum 'C21 H19 N O4'
_chemical_formula_weight 349.37
_chemical_melting_point 427
_chemical_name_common bis-(2'-furyl)piperidin-4-one
_chemical_name_systematic
;
<i>N</i>-Benzoyl-r-2,c-6-di-2-furyl-t-3-methylpiperidin-4-one
;
_space_group_IT_number 15
_symmetry_cell_setting monoclinic
_symmetry_space_group_name_Hall '-C 2yc'
_symmetry_space_group_name_H-M 'C 1 2/c 1'
_atom_sites_solution_hydrogens geom
_atom_sites_solution_primary direct
_atom_sites_solution_secondary difmap
_cell_angle_alpha 90
_cell_angle_beta 91.395(2)
_cell_angle_gamma 90
_cell_formula_units_Z 8
_cell_length_a 20.5162(5)
_cell_length_b 8.9727(3)
_cell_length_c 19.0466(6)
_cell_measurement_reflns_used 4257
_cell_measurement_temperature 160.0(10)
_cell_measurement_theta_max 27.5
_cell_measurement_theta_min 2.0
_cell_volume 3505.17(18)
_computing_cell_refinement 'DENZO-SMN (Otwinowski & Minor, 1997)'
_computing_data_collection 'COLLECT (Nonius, 2000)'
_computing_data_reduction 'DENZO-SMN and SCALEPACK (Otwinowski & Minor, 1997)'
_computing_molecular_graphics 'ORTEP-3 (Farrugia, 1997)'
_computing_publication_material 'PLATON (Spek, 2003)'
_computing_structure_refinement 'SHELXL97 (Sheldrick, 1997)'
_computing_structure_solution 'SHELXS97 (Sheldrick, 1997)'
_diffrn_ambient_temperature 160.0(10)
_diffrn_detector_area_resol_mean 9
_diffrn_measured_fraction_theta_full 1.000
_diffrn_measured_fraction_theta_max 1.000
_diffrn_measurement_device_type 'Nonius KappaCCD area-detector'
_diffrn_measurement_method '\f and \w scans with \k offsets'
_diffrn_radiation_monochromator 'horizontally mounted graphite crystal'
_diffrn_radiation_source 'Nonius FR590 sealed tube generator'
_diffrn_radiation_type 'Mo K\a'
_diffrn_radiation_wavelength 0.71073
_diffrn_reflns_av_R_equivalents 0.0760
_diffrn_reflns_av_sigmaI/netI 0.0440
_diffrn_reflns_limit_h_max 26
_diffrn_reflns_limit_h_min -26
_diffrn_reflns_limit_k_max 11
_diffrn_reflns_limit_k_min -11
_diffrn_reflns_limit_l_max 24
_diffrn_reflns_limit_l_min -24
_diffrn_reflns_number 37792
_diffrn_reflns_theta_full 27.47
_diffrn_reflns_theta_max 27.47
_diffrn_reflns_theta_min 2.14
_diffrn_standards_decay_% 0
_diffrn_standards_number 0
_exptl_absorpt_coefficient_mu 0.092
_exptl_absorpt_correction_type none
_exptl_crystal_colour colourless
_exptl_crystal_density_diffrn 1.324
_exptl_crystal_density_method 'not measured'
_exptl_crystal_description tiny_blocks
_exptl_crystal_F_000 1472
_exptl_crystal_size_max 0.30
_exptl_crystal_size_mid 0.20
_exptl_crystal_size_min 0.15
_refine_diff_density_max 0.250
_refine_diff_density_min -0.244
_refine_ls_extinction_method none
_refine_ls_goodness_of_fit_ref 1.056
_refine_ls_hydrogen_treatment constr
_refine_ls_matrix_type full
_refine_ls_number_parameters 235
_refine_ls_number_reflns 4025
_refine_ls_number_restraints 0
_refine_ls_restrained_S_all 1.056
_refine_ls_R_factor_all 0.0815
_refine_ls_R_factor_gt 0.0559
_refine_ls_shift/su_max 0.000
_refine_ls_shift/su_mean 0.000
_refine_ls_structure_factor_coef Fsqd
_refine_ls_weighting_details 'calc w=1/[\s^2^(Fo^2^)+(0.0737P)^2^+3.1099P] where P=(Fo^2^+2Fc^2^)/3'
_refine_ls_weighting_scheme calc
_refine_ls_wR_factor_gt 0.1400
_refine_ls_wR_factor_ref 0.1556
_reflns_number_gt 2961
_reflns_number_total 4025
_reflns_threshold_expression 'I > 2\s(I)'
_cod_data_source_file at2288.cif
_cod_data_source_block I
_cod_original_sg_symbol_H-M 'C 2/c'
_cod_database_code 2213650
_cod_database_fobs_code 2213650

loop_
_symmetry_equiv_pos_site_id
_symmetry_equiv_pos_as_xyz
1 x,y,z
2 -x,y,1/2-z
3 -x,-y,-z
4 x,-y,1/2+z
5 1/2+x,1/2+y,z
6 1/2-x,1/2+y,1/2-z
7 1/2-x,1/2-y,-z
8 1/2+x,1/2-y,1/2+z

loop_
_atom_site_aniso_label
_atom_site_aniso_U_11
_atom_site_aniso_U_22
_atom_site_aniso_U_33
_atom_site_aniso_U_12
_atom_site_aniso_U_13
_atom_site_aniso_U_23
O4 0.0396(8) 0.0398(9) 0.0606(10) -0.0118(7) 0.0212(7) -0.0038(7)
O11 0.0345(8) 0.0630(10) 0.0327(8) 0.0069(7) 0.0083(6) 0.0233(7)
O22 0.0355(7) 0.0296(7) 0.0311(7) -0.0072(6) 0.0087(6) -0.0048(5)
O62 0.0544(9) 0.0388(8) 0.0291(8) 0.0037(7) -0.0012(6) -0.0043(6)
N1 0.0218(7) 0.0230(8) 0.0206(7) 0.0012(6) 0.0033(5) 0.0028(6)
C2 0.0215(8) 0.0275(9) 0.0219(9) 0.0002(7) 0.0015(7) 0.0004(7)
C3 0.0248(9) 0.0326(11) 0.0347(10) -0.0013(8) 0.0008(8) -0.0085(8)
C4 0.0309(10) 0.0242(10) 0.0399(11) -0.0056(8) 0.0120(8) -0.0107(8)
C5 0.0363(10) 0.0228(10) 0.0376(11) 0.0012(8) 0.0115(8) 0.0021(8)
C6 0.0245(8) 0.0260(9) 0.0231(9) 0.0028(7) 0.0042(7) 0.0054(7)
C11 0.0271(9) 0.0293(10) 0.0219(9) -0.0009(7) 0.0045(7) 0.0023(7)
C21 0.0233(8) 0.0209(9) 0.0255(9) 0.0012(7) 0.0002(7) 0.0009(7)
C23 0.0458(12) 0.0277(10) 0.0308(10) 0.0018(9) 0.0050(9) -0.0080(8)
C24 0.0396(11) 0.0325(11) 0.0386(11) 0.0072(9) 0.0154(9) -0.0035(9)
C25 0.0341(10) 0.0264(10) 0.0491(12) -0.0026(8) 0.0173(9) -0.0025(9)
C31 0.0426(12) 0.0492(13) 0.0402(12) -0.0045(10) -0.0004(9) -0.0159(10)
C61 0.0313(10) 0.0318(10) 0.0245(9) 0.0081(8) 0.0040(7) 0.0056(7)
C63 0.0726(17) 0.0608(16) 0.0260(11) 0.0274(14) -0.0054(11) -0.0113(11)
C64 0.0580(15) 0.086(2) 0.0217(11) 0.0368(14) 0.0086(10) 0.0035(12)
C65 0.0410(11) 0.0548(14) 0.0312(11) 0.0118(10) 0.0122(9) 0.0132(10)
C111 0.0239(9) 0.0273(9) 0.0241(9) -0.0032(7) 0.0050(7) 0.0029(7)
C112 0.0260(9) 0.0361(11) 0.0324(10) -0.0051(8) 0.0040(8) -0.0076(8)
C113 0.0273(10) 0.0419(12) 0.0438(12) -0.0024(8) 0.0082(8) -0.0115(10)
C114 0.0228(9) 0.0523(13) 0.0424(12) -0.0009(9) 0.0032(8) -0.0035(10)
C115 0.0309(10) 0.0545(14) 0.0303(11) -0.0062(9) -0.0022(8) -0.0063(9)
C116 0.0315(10) 0.0404(11) 0.0268(10) -0.0010(8) 0.0059(8) -0.0043(8)

loop_
_atom_site_type_symbol
_atom_site_label
_atom_site_fract_x
_atom_site_fract_y
_atom_site_fract_z
_atom_site_U_iso_or_equiv
_atom_site_thermal_displace_type
_atom_site_occupancy
O O4 0.44450(7) 0.31744(17) 0.09889(9) 0.0463(5) Uani 1.000
O O11 0.26740(7) -0.08170(18) 0.25095(7) 0.0433(5) Uani 1.000
O O22 0.36694(6) -0.23026(15) 0.10441(7) 0.0319(4) Uani 1.000
O O62 0.26918(7) -0.03856(17) 0.00725(7) 0.0408(5) Uani 1.000
N N1 0.30183(7) 0.03966(16) 0.15425(7) 0.0218(4) Uani 1.000
C C2 0.37023(8) -0.0006(2) 0.17102(9) 0.0236(5) Uani 1.000
C C3 0.41222(9) 0.1392(2) 0.18472(10) 0.0307(6) Uani 1.000
C C4 0.40042(9) 0.2555(2) 0.12821(11) 0.0315(6) Uani 1.000
C C5 0.32971(9) 0.2907(2) 0.11244(11) 0.0321(6) Uani 1.000
C C6 0.28968(8) 0.1487(2) 0.09787(9) 0.0245(5) Uani 1.000
C C11 0.25465(8) -0.0072(2) 0.19834(9) 0.0260(5) Uani 1.000
C C21 0.39848(8) -0.09842(19) 0.11577(9) 0.0232(5) Uani 1.000
C C23 0.40031(10) -0.3035(2) 0.05332(10) 0.0347(6) Uani 1.000
C C24 0.45082(10) -0.2228(2) 0.03307(11) 0.0367(6) Uani 1.000
C C25 0.44997(10) -0.0897(2) 0.07390(11) 0.0363(6) Uani 1.000
C C31 0.39855(11) 0.2062(3) 0.25692(12) 0.0440(7) Uani 1.000
C C61 0.30274(9) 0.0875(2) 0.02632(9) 0.0292(6) Uani 1.000
C C63 0.28507(13) -0.0700(3) -0.06067(11) 0.0532(9) Uani 1.000
C C64 0.32643(12) 0.0321(3) -0.08387(11) 0.0551(9) Uani 1.000
C C65 0.33858(11) 0.1355(3) -0.02753(11) 0.0422(7) Uani 1.000
C C111 0.18492(8) 0.0335(2) 0.18188(9) 0.0250(5) Uani 1.000
C C112 0.15183(9) 0.1149(2) 0.23184(10) 0.0315(6) Uani 1.000
C C113 0.08644(9) 0.1474(3) 0.22100(11) 0.0376(7) Uani 1.000
C C114 0.05335(9) 0.0957(3) 0.16204(11) 0.0391(7) Uani 1.000
C C115 0.08574(9) 0.0133(3) 0.11304(11) 0.0386(7) Uani 1.000
C C116 0.15167(9) -0.0167(2) 0.12244(10) 0.0328(6) Uani 1.000
H H2 0.37034 -0.05811 0.21475 0.0283 Uiso 1.000
H H3 0.45821 0.10989 0.18408 0.0368 Uiso 1.000
H H5A 0.32655 0.35584 0.07184 0.0385 Uiso 1.000
H H5B 0.31167 0.34319 0.15204 0.0385 Uiso 1.000
H H6 0.24347 0.17604 0.09874 0.0294 Uiso 1.000
H H23 0.38914 -0.39661 0.03533 0.0416 Uiso 1.000
H H24 0.48070 -0.24809 -0.00089 0.0440 Uiso 1.000
H H25 0.47959 -0.01144 0.07188 0.0435 Uiso 1.000
H H31A 0.40609 0.13207 0.29256 0.0660 Uiso 1.000
H H31B 0.35402 0.23878 0.25798 0.0660 Uiso 1.000
H H31C 0.42698 0.28954 0.26544 0.0660 Uiso 1.000
H H63 0.26932 -0.15067 -0.08665 0.0639 Uiso 1.000
H H64 0.34415 0.03583 -0.12831 0.0661 Uiso 1.000
H H65 0.36565 0.21860 -0.02810 0.0506 Uiso 1.000
H H112 0.17357 0.14731 0.27244 0.0377 Uiso 1.000
H H113 0.06465 0.20459 0.25371 0.0450 Uiso 1.000
H H114 0.00922 0.11643 0.15544 0.0469 Uiso 1.000
H H115 0.06337 -0.02233 0.07345 0.0463 Uiso 1.000
H H116 0.17359 -0.07083 0.08869 0.0394 Uiso 1.000

loop_
_atom_type_symbol
_atom_type_description
_atom_type_scat_dispersion_real
_atom_type_scat_dispersion_imag
_atom_type_scat_source
O O 0.0106 0.0060 'International Tables Vol C Tables 4.2.6.8 and 6.1.1.4'
N N 0.0061 0.0033 'International Tables Vol C Tables 4.2.6.8 and 6.1.1.4'
H H 0.0000 0.0000 'International Tables Vol C Tables 4.2.6.8 and 6.1.1.4'
C C 0.0033 0.0016 'International Tables Vol C Tables 4.2.6.8 and 6.1.1.4'

loop_
_geom_angle_atom_site_label_1
_geom_angle_atom_site_label_2
_geom_angle_atom_site_label_3
_geom_angle
_geom_angle_publ_flag
C21 O22 C23 106.58(14) no
C61 O62 C63 106.91(16) no
C2 N1 C6 117.67(13) no
C2 N1 C11 118.47(14) no
C6 N1 C11 123.03(14) no
N1 C2 C3 111.23(14) no
N1 C2 C21 111.92(14) no
C3 C2 C21 111.83(14) no
C2 C3 C4 111.20(15) no
C2 C3 C31 110.95(16) no
C4 C3 C31 109.74(16) no
O4 C4 C3 122.44(17) no
O4 C4 C5 122.57(18) no
C3 C4 C5 114.98(16) no
C4 C5 C6 111.69(15) no
N1 C6 C5 109.85(14) no
N1 C6 C61 112.92(14) no
C5 C6 C61 111.17(15) no
O11 C11 N1 122.04(16) no
O11 C11 C111 119.06(15) no
N1 C11 C111 118.90(15) no
O22 C21 C2 115.45(14) no
O22 C21 C25 109.51(15) no
C2 C21 C25 135.02(16) no
O22 C23 C24 110.56(16) no
C23 C24 C25 106.15(18) no
C21 C25 C24 107.20(17) no
O62 C61 C6 116.36(15) no
O62 C61 C65 110.03(17) no
C6 C61 C65 133.46(18) no
O62 C63 C64 109.9(2) no
C63 C64 C65 107.3(2) no
C61 C65 C64 105.9(2) no
C21 C2 H2 107.00 no
N1 C2 H2 107.00 no
C3 C2 H2 107.00 no
C31 C3 H3 108.00 no
C2 C3 H3 108.00 no
C4 C3 H3 108.00 no
C4 C5 H5B 109.00 no
C4 C5 H5A 109.00 no
C6 C5 H5A 109.00 no
C6 C5 H5B 109.00 no
H5A C5 H5B 108.00 no
N1 C6 H6 108.00 no
C5 C6 H6 108.00 no
C61 C6 H6 108.00 no
C112 C111 C116 119.49(16) no
C11 C111 C112 117.61(15) no
C11 C111 C116 122.68(16) no
C111 C112 C113 119.78(18) no
C112 C113 C114 120.5(2) no
C113 C114 C115 119.84(18) no
C114 C115 C116 120.20(19) no
C111 C116 C115 120.18(18) no
O22 C23 H23 125.00 no
C24 C23 H23 125.00 no
C23 C24 H24 127.00 no
C25 C24 H24 127.00 no
C21 C25 H25 126.00 no
C24 C25 H25 126.00 no
C3 C31 H31A 109.00 no
C3 C31 H31B 109.00 no
C3 C31 H31C 109.00 no
H31A C31 H31B 109.00 no
H31A C31 H31C 109.00 no
H31B C31 H31C 110.00 no
O62 C63 H63 125.00 no
C64 C63 H63 125.00 no
C63 C64 H64 126.00 no
C65 C64 H64 126.00 no
C61 C65 H65 127.00 no
C64 C65 H65 127.00 no
C111 C112 H112 120.00 no
C113 C112 H112 120.00 no
C112 C113 H113 120.00 no
C114 C113 H113 120.00 no
C113 C114 H114 120.00 no
C115 C114 H114 120.00 no
C114 C115 H115 120.00 no
C116 C115 H115 120.00 no
C111 C116 H116 120.00 no
C115 C116 H116 120.00 no

loop_
_geom_bond_atom_site_label_1
_geom_bond_atom_site_label_2
_geom_bond_distance
_geom_bond_publ_flag
O4 C4 1.210(2) no
O11 C11 1.227(2) no
O22 C21 1.363(2) no
O22 C23 1.371(2) no
O62 C61 1.369(2) no
O62 C63 1.371(3) no
N1 C2 1.477(2) no
N1 C6 1.470(2) no
N1 C11 1.363(2) no
C2 C3 1.540(3) no
C2 C21 1.498(2) no
C3 C4 1.514(3) no
C3 C31 1.533(3) no
C4 C5 1.508(3) no
C5 C6 1.538(3) no
C6 C61 1.499(2) no
C11 C111 1.502(2) no
C21 C25 1.341(3) no
C23 C24 1.329(3) no
C24 C25 1.426(3) no
C61 C65 1.347(3) no
C63 C64 1.332(4) no
C64 C65 1.436(3) no
C2 H2 0.9800 no
C3 H3 0.9800 no
C5 H5A 0.9700 no
C5 H5B 0.9700 no
C6 H6 0.9800 no
C111 C112 1.390(3) no
C111 C116 1.383(3) no
C112 C113 1.384(3) no
C113 C114 1.378(3) no
C114 C115 1.375(3) no
C115 C116 1.387(3) no
C23 H23 0.9300 no
C24 H24 0.9300 no
C25 H25 0.9300 no
C31 H31A 0.9600 no
C31 H31B 0.9600 no
C31 H31C 0.9600 no
C63 H63 0.9300 no
C64 H64 0.9300 no
C65 H65 0.9300 no
C112 H112 0.9300 no
C113 H113 0.9300 no
C114 H114 0.9300 no
C115 H115 0.9300 no
C116 H116 0.9300 no

loop_
_geom_contact_atom_site_label_1
_geom_contact_atom_site_label_2
_geom_contact_distance
_geom_contact_site_symmetry_2
_geom_contact_publ_flag
O4 C115 3.394(3) 5_555 no
O11 C112 3.200(2) 6_545 no
O11 C64 3.373(3) 4_555 no
O22 O62 3.1977(19) . no
O22 N1 2.9348(19) . no
O62 C116 3.305(2) . no
O62 O22 3.1977(19) . no
O62 C21 3.366(2) . no
O62 N1 2.9477(19) . no
O4 H115 2.8800 5_555 no
O4 H24 2.5200 3_655 no
O11 H2 2.2500 . no
O11 H5B 2.5800 6_545 no
O11 H64 2.7900 4_555 no
O11 H112 2.8500 . no
O11 H112 2.7600 6_545 no
O22 H112 2.7400 6_545 no
O62 H116 2.5500 . no
N1 O22 2.9348(19) . no
N1 O62 2.9477(19) . no
N1 H31B 2.8500 . no
C4 C25 3.428(3) . no
C4 C65 3.374(3) . no
C5 C63 3.562(3) 7_555 no
C6 C116 3.241(2) . no
C6 C65 3.507(3) 7_555 no
C21 C61 3.063(2) . no
C21 O62 3.366(2) . no
C24 C114 3.586(3) 5_545 no
C25 C65 3.581(3) . no
C25 C4 3.428(3) . no
C25 C61 3.513(3) . no
C31 C116 3.555(3) 6_555 no
C61 C21 3.063(2) . no
C61 C25 3.513(3) . no
C63 C5 3.562(3) 7_555 no
C64 O11 3.373(3) 4_554 no
C65 C4 3.374(3) . no
C65 C6 3.507(3) 7_555 no
C65 C25 3.581(3) . no
C3 H25 2.9200 . no
C4 H65 3.0600 . no
C5 H31B 2.8400 . no
C5 H65 2.8700 . no
C6 H116 3.0900 . no
C112 O11 3.200(2) 6_555 no
C114 C24 3.586(3) 5_455 no
C115 O4 3.394(3) 5_445 no
C116 O62 3.305(2) . no
C116 C6 3.241(2) . no
C116 C31 3.555(3) 6_545 no
C23 H115 2.9900 7_545 no
C23 H114 3.0100 5_545 no
C24 H115 3.0700 7_545 no
C24 H114 2.9700 5_545 no
C25 H3 2.7600 . no
C31 H5B 2.9200 . no
C63 H5A 2.9900 7_555 no
C64 H6 3.0000 7_555 no
C65 H5A 2.7500 . no
C65 H6 2.7200 7_555 no
C111 H31B 3.0000 6_545 no
C111 H6 2.3800 . no
C113 H2 3.0400 6_555 no
C114 H31C 3.1000 6_545 no
C114 H113 3.1000 2_555 no
C115 H65 3.0800 7_555 no
C115 H23 3.0700 7_545 no
C115 H31C 3.0800 6_545 no
C116 H6 2.6000 . no
H2 O11 2.2500 . no
H2 H31A 2.3700 . no
H2 C113 3.0400 6_545 no
H2 H113 2.5800 6_545 no
H3 C25 2.7600 . no
H3 H25 2.4500 . no
H5A C65 2.7500 . no
H5A H65 2.4200 . no
H5A C63 2.9900 7_555 no
H5B C31 2.9200 . no
H5B H31B 2.3700 . no
H5B O11 2.5800 6_555 no
H6 C111 2.3800 . no
H6 C116 2.6000 . no
H6 C64 3.0000 7_555 no
H6 C65 2.7200 7_555 no
H23 C115 3.0700 7_545 no
H23 H115 2.4200 7_545 no
H24 O4 2.5200 3_655 no
H25 C3 2.9200 . no
H25 H3 2.4500 . no
H31A H2 2.3700 . no
H31A H64 2.5000 4_555 no
H31B N1 2.8500 . no
H31B C5 2.8400 . no
H31B H5B 2.3700 . no
H31B C111 3.0000 6_555 no
H31C C114 3.1000 6_555 no
H31C C115 3.0800 6_555 no
H64 O11 2.7900 4_554 no
H64 H31A 2.5000 4_554 no
H65 C4 3.0600 . no
H65 C5 2.8700 . no
H65 H5A 2.4200 . no
H65 C115 3.0800 7_555 no
H112 O11 2.8500 . no
H112 O11 2.7600 6_555 no
H112 O22 2.7400 6_555 no
H113 C114 3.1000 2_555 no
H113 H114 2.4600 2_555 no
H113 H2 2.5800 6_555 no
H114 H113 2.4600 2_555 no
H114 C23 3.0100 5_455 no
H114 C24 2.9700 5_455 no
H115 O4 2.8800 5_445 no
H115 C23 2.9900 7_545 no
H115 C24 3.0700 7_545 no
H115 H23 2.4200 7_545 no
H116 O62 2.5500 . no
H116 C6 3.0900 . no

loop_
_geom_hbond_atom_site_label_D
_geom_hbond_atom_site_label_H
_geom_hbond_atom_site_label_A
_geom_hbond_site_symmetry_A
_geom_hbond_distance_DH
_geom_hbond_distance_HA
_geom_hbond_distance_DA
_geom_hbond_angle_DHA
_geom_hbond_publ_flag
C2 H2 O11 . 0.98 2.25 2.730(2) 109 yes
C5 H5B O11 6_555 0.97 2.58 3.508(2) 161 yes
C24 H24 O4 3_655 0.93 2.52 3.452(3) 176 yes
C116 H116 O62 . 0.93 2.55 3.305(2) 139 yes

loop_
_geom_torsion_atom_site_label_1
_geom_torsion_atom_site_label_2
_geom_torsion_atom_site_label_3
_geom_torsion_atom_site_label_4
_geom_torsion
_geom_torsion_publ_flag
C23 O22 C21 C2 -179.24(15) no
C23 O22 C21 C25 -0.5(2) no
C21 O22 C23 C24 0.2(2) no
C63 O62 C61 C6 176.40(17) no
C63 O62 C61 C65 0.3(2) no
C61 O62 C63 C64 -0.5(3) no
C6 N1 C2 C3 52.52(19) no
C6 N1 C2 C21 -73.38(19) no
C11 N1 C2 C3 -117.37(17) no
C11 N1 C2 C21 116.73(17) no
C2 N1 C6 C5 -53.57(19) no
C2 N1 C6 C61 71.13(19) no
C11 N1 C6 C5 115.82(17) no
C11 N1 C6 C61 -119.47(17) no
C2 N1 C11 O11 -0.3(3) no
C2 N1 C11 C111 179.83(15) no
C6 N1 C11 O11 -169.58(17) no
C6 N1 C11 C111 10.5(2) no
N1 C2 C3 C4 -47.42(19) no
N1 C2 C3 C31 75.02(19) no
C21 C2 C3 C4 78.53(18) no
C21 C2 C3 C31 -159.03(16) no
N1 C2 C21 O22 -59.31(19) no
N1 C2 C21 C25 122.4(2) no
C3 C2 C21 O22 175.12(14) no
C3 C2 C21 C25 -3.2(3) no
C2 C3 C4 O4 -131.7(2) no
C2 C3 C4 C5 49.6(2) no
C31 C3 C4 O4 105.2(2) no
C31 C3 C4 C5 -73.5(2) no
O4 C4 C5 C6 129.7(2) no
C3 C4 C5 C6 -51.6(2) no
C4 C5 C6 N1 50.5(2) no
C4 C5 C6 C61 -75.2(2) no
N1 C6 C61 O62 56.6(2) no
N1 C6 C61 C65 -128.4(2) no
C5 C6 C61 O62 -179.38(15) no
C5 C6 C61 C65 -4.4(3) no
O11 C11 C111 C112 58.9(2) no
O11 C11 C111 C116 -115.8(2) no
N1 C11 C111 C112 -121.19(18) no
N1 C11 C111 C116 64.1(2) no
O22 C21 C25 C24 0.7(2) no
C2 C21 C25 C24 179.02(19) no
O22 C23 C24 C25 0.2(2) no
C23 C24 C25 C21 -0.5(2) no
O62 C61 C65 C64 0.0(3) no
C6 C61 C65 C64 -175.2(2) no
O62 C63 C64 C65 0.5(3) no
C63 C64 C65 C61 -0.3(3) no
